data_4001065
loop_
_publ_author_name
'Stavila, Vitalie'
'Whitmire, Kenton H.'
'Rusakova, Irene'

_publ_section_title
;
 Synthesis of Bi2S3Nanostructures from Bismuth(III) Thiourea and
 Thiosemicarbazide Complexes
;
_journal_issue 22
_journal_name_full 'Chemistry of Materials'
_journal_page_first 5456
_journal_paper_doi 10.1021/cm902229x
_journal_volume 21
_journal_year 2009
_chemical_formula_sum 'C11 H10 Bi N3 O7.5 S0.5'
_chemical_formula_weight 529.23
_chemical_name_systematic
; 
 ? 
;
_space_group_IT_number 2
_symmetry_cell_setting triclinic
_symmetry_space_group_name_Hall '-P 1'
_symmetry_space_group_name_H-M 'P -1'
_atom_sites_solution_hydrogens geom
_atom_sites_solution_primary direct
_atom_sites_solution_secondary difmap
_audit_creation_method SHELXL-97
_cell_angle_alpha 78.10(3)
_cell_angle_beta 78.59(3)
_cell_angle_gamma 76.55(3)
_cell_formula_units_Z 4
_cell_length_a 8.0243(16)
_cell_length_b 10.283(2)
_cell_length_c 18.892(4)
_cell_measurement_reflns_used 6611
_cell_measurement_temperature 294(1)
_cell_measurement_theta_max 28.29
_cell_measurement_theta_min 2.18
_cell_volume 1465.0(6)
_computing_cell_refinement 'Bruker XSCANS'
_computing_data_collection 'Bruker XSCANS'
_computing_data_reduction 'Bruker SHELXTL'
_computing_molecular_graphics 'Bruker SHELXTL'
_computing_publication_material 'Bruker SHELXTL'
_computing_structure_refinement 'SHELXL-97 (Sheldrick, 1997)'
_computing_structure_solution 'SHELXS-97 (Sheldrick, 1990)'
_diffrn_ambient_temperature 294(1)
_diffrn_measured_fraction_theta_full 0.981
_diffrn_measured_fraction_theta_max 0.911
_diffrn_measurement_device_type 'Bruker P4'
_diffrn_measurement_method '\w scans'
_diffrn_radiation_monochromator graphite
_diffrn_radiation_source 'fine-focus sealed tube'
_diffrn_radiation_type MoK\a
_diffrn_radiation_wavelength 0.71073
_diffrn_reflns_av_R_equivalents 0.0386
_diffrn_reflns_av_sigmaI/netI 0.0572
_diffrn_reflns_limit_h_max 10
_diffrn_reflns_limit_h_min -10
_diffrn_reflns_limit_k_max 13
_diffrn_reflns_limit_k_min -13
_diffrn_reflns_limit_l_max 24
_diffrn_reflns_limit_l_min -25
_diffrn_reflns_number 8983
_diffrn_reflns_theta_full 28.31
_diffrn_reflns_theta_max 28.31
_diffrn_reflns_theta_min 2.07
_exptl_absorpt_coefficient_mu 12.151
_exptl_absorpt_correction_T_max 0.338
_exptl_absorpt_correction_T_min 0.199
_exptl_absorpt_correction_type multi-scan
_exptl_absorpt_process_details 'SADABS (Scheldrick, 1996)'
_exptl_crystal_colour light-yellow
_exptl_crystal_density_diffrn 2.399
_exptl_crystal_density_method 'not measured'
_exptl_crystal_description plate
_exptl_crystal_F_000 992
_exptl_crystal_size_max 0.14
_exptl_crystal_size_mid 0.12
_exptl_crystal_size_min 0.09
_refine_diff_density_max 1.057
_refine_diff_density_min -0.803
_refine_diff_density_rms 0.140
_refine_ls_extinction_method none
_refine_ls_goodness_of_fit_ref 1.026
_refine_ls_hydrogen_treatment mixed
_refine_ls_matrix_type full
_refine_ls_number_parameters 433
_refine_ls_number_reflns 3731
_refine_ls_number_restraints 15
_refine_ls_restrained_S_all 1.024
_refine_ls_R_factor_all 0.0361
_refine_ls_R_factor_gt 0.0284
_refine_ls_shift/su_max 0.001
_refine_ls_shift/su_mean 0.000
_refine_ls_structure_factor_coef Fsqd
_refine_ls_weighting_details 'calc w=1/[\s^2^(Fo^2^)+(0.0307P)^2^+0.0000P] where P=(Fo^2^+2Fc^2^)/3'
_refine_ls_weighting_scheme calc
_refine_ls_wR_factor_gt 0.0741
_refine_ls_wR_factor_ref 0.0766
_reflns_number_gt 3105
_reflns_number_total 3731
_reflns_threshold_expression >2sigma(I)
_cod_data_source_file cm902229x_si_003.cif
_cod_data_source_block Bi-pydc-ths
_cod_depositor_comments
;
The following automatic conversions were performed:

'_symmetry_cell_setting' value 'Triclinic' changed to 'triclinic'
according to /home/saulius/struct/CIF-dictionaries/cif_core.dic
dictionary named 'cif_core.dic' version 2.4.2 from 2011-04-26.

Automatic conversion script
Id: cif_fix_values 1715 2011-07-08 13:25:40Z adriana 
;
_cod_original_sg_symbol_H-M P-1
_cod_original_formula_sum 'C11 H10 Bi N3 O7.50 S0.50'
_cod_database_code 4001065

loop_
_symmetry_equiv_pos_as_xyz
'x, y, z'
'-x, -y, -z'

loop_
_atom_site_label
_atom_site_type_symbol
_atom_site_fract_x
_atom_site_fract_y
_atom_site_fract_z
_atom_site_U_iso_or_equiv
_atom_site_adp_type
_atom_site_occupancy
_atom_site_symmetry_multiplicity
_atom_site_calc_flag
_atom_site_refinement_flags
S1 S 0.3337(3) 1.2862(2) 0.73116(12) 0.0245(4) Uani 1 1 d .
Bi1 Bi 0.25823(3) 1.04415(3) 0.737469(15) 0.01927(9) Uani 1 1 d .
Bi2 Bi -0.27567(3) 0.84826(3) 0.814742(15) 0.01898(9) Uani 1 1 d D
N1 N 0.3637(8) 1.1095(7) 0.6113(4) 0.0214(13) Uani 1 1 d .
C1 C 0.1791(9) 1.3642(8) 0.7963(4) 0.0203(15) Uani 1 1 d .
C11 C 0.0566(11) 1.2042(9) 0.6063(5) 0.0265(18) Uani 1 1 d .
C12 C 0.2474(10) 1.1786(9) 0.5693(5) 0.0264(18) Uani 1 1 d .
C13 C 0.3002(12) 1.2241(11) 0.4963(6) 0.036(2) Uani 1 1 d .
H13A H 0.2182 1.2708 0.4667 0.044 Uiso 1 1 calc R
C14 C 0.4708(13) 1.2013(10) 0.4672(5) 0.039(2) Uani 1 1 d .
H14A H 0.5072 1.2313 0.4179 0.047 Uiso 1 1 calc R
C15 C 0.5930(12) 1.1303(10) 0.5143(5) 0.034(2) Uani 1 1 d .
H15A H 0.7113 1.1152 0.4965 0.041 Uiso 1 1 calc R
C16 C 0.5351(10) 1.0858(8) 0.5842(5) 0.0229(16) Uani 1 1 d .
C17 C 0.6493(11) 1.0090(8) 0.6386(5) 0.0255(17) Uani 1 1 d .
C21 C 0.0996(10) 0.8261(8) 0.7034(5) 0.0230(17) Uani 1 1 d .
C22 C 0.0195(10) 0.7228(8) 0.6831(5) 0.0210(16) Uani 1 1 d .
C23 C 0.1021(12) 0.6405(9) 0.6319(5) 0.031(2) Uani 1 1 d .
H23A H 0.2113 0.6482 0.6056 0.037 Uiso 1 1 calc R
C24 C 0.0124(13) 0.5439(9) 0.6213(6) 0.037(2) Uani 1 1 d .
H24A H 0.0633 0.4859 0.5878 0.044 Uiso 1 1 calc R
C25 C -0.1474(12) 0.5359(9) 0.6601(5) 0.033(2) Uani 1 1 d .
H25A H -0.2055 0.4720 0.6534 0.039 Uiso 1 1 calc R
C26 C -0.2234(11) 0.6226(8) 0.7094(5) 0.0253(18) Uani 1 1 d .
C27 C -0.4044(11) 0.6272(9) 0.7521(5) 0.030(2) Uani 1 1 d .
C31 C -0.1979(10) 0.5708(8) 0.9330(5) 0.0249(17) Uani 1 1 d .
C32 C -0.3453(11) 0.6548(8) 0.9779(4) 0.0232(17) Uani 1 1 d .
C33 C -0.4001(14) 0.6135(10) 1.0515(5) 0.036(2) Uani 1 1 d .
H33A H -0.3460 0.5317 1.0763 0.043 Uiso 1 1 calc R
C34 C -0.5364(13) 0.6965(10) 1.0871(5) 0.037(2) Uani 1 1 d .
H34A H -0.5767 0.6707 1.1365 0.044 Uiso 1 1 calc R
C35 C -0.6133(12) 0.8181(10) 1.0492(5) 0.0286(18) Uani 1 1 d .
H35A H -0.7024 0.8768 1.0731 0.034 Uiso 1 1 calc R
C36 C -0.5559(10) 0.8511(9) 0.9752(5) 0.0239(17) Uani 1 1 d .
C37 C -0.6427(10) 0.9728(8) 0.9253(5) 0.0224(16) Uani 1 1 d .
O1 O -0.0970(7) 0.9068(6) 0.9049(3) 0.0287(13) Uani 1 1 d D
H1A H -0.075(2) 0.9602(15) 0.9285(10) 0.034 Uiso 1 1 d D
H1B H -0.148(5) 0.854(3) 0.9372(14) 0.034 Uiso 1 1 d D
O2 O -0.2619(8) 1.1384(8) 0.7772(4) 0.0366(16) Uani 1 1 d D
H2A H -0.184(4) 1.148(10) 0.740(2) 0.044 Uiso 1 1 d D
H2B H -0.354(3) 1.1823(14) 0.762(3) 0.044 Uiso 1 1 d D
O3 O 0.2104(8) 0.7197(7) 0.9013(5) 0.0445(18) Uani 1 1 d D
H3B H 0.281(10) 0.751(8) 0.866(4) 0.053 Uiso 1 1 d D
H3A H 0.128(5) 0.787(5) 0.907(5) 0.053 Uiso 1 1 d D
O11 O 0.0343(8) 1.1581(7) 0.6769(4) 0.0286(13) Uani 1 1 d D
O12 O -0.0552(8) 1.2657(8) 0.5715(4) 0.0410(16) Uani 1 1 d .
O13 O 0.5716(8) 0.9761(7) 0.7052(4) 0.0307(14) Uani 1 1 d .
O14 O 0.8065(8) 0.9762(8) 0.6188(4) 0.0421(17) Uani 1 1 d .
O21 O 0.0253(7) 0.8749(6) 0.7594(3) 0.0240(12) Uani 1 1 d .
O22 O 0.2362(8) 0.8549(7) 0.6652(4) 0.0335(15) Uani 1 1 d .
O23 O -0.4556(8) 0.7109(7) 0.7992(4) 0.0310(14) Uani 1 1 d .
O24 O -0.4893(9) 0.5482(8) 0.7426(5) 0.059(3) Uani 1 1 d .
O31 O -0.1376(7) 0.6291(6) 0.8712(3) 0.0282(13) Uani 1 1 d .
O32 O -0.1458(9) 0.4481(7) 0.9580(4) 0.0404(16) Uani 1 1 d .
O33 O -0.5807(7) 0.9845(6) 0.8583(3) 0.0283(13) Uani 1 1 d .
O34 O -0.7691(8) 1.0497(7) 0.9538(3) 0.0338(14) Uani 1 1 d .
N2 N -0.1389(8) 0.7127(7) 0.7211(4) 0.0216(14) Uani 1 1 d .
N3 N -0.4181(8) 0.7700(7) 0.9412(4) 0.0223(14) Uani 1 1 d .
N11 N 0.1928(9) 1.4833(7) 0.8049(4) 0.0269(15) Uani 1 1 d .
H11A H 0.1191 1.5250 0.8366 0.032 Uiso 1 1 calc R
H11B H 0.2757 1.5204 0.7789 0.032 Uiso 1 1 calc R
N12 N 0.0526(8) 1.3069(8) 0.8359(4) 0.0284(16) Uani 1 1 d .
H12A H -0.0268 1.3538 0.8635 0.034 Uiso 1 1 calc R
N13 N 0.0409(8) 1.1728(7) 0.8352(4) 0.0221(14) Uani 1 1 d .
H13C H -0.0675 1.1737 0.8286 0.027 Uiso 1 1 calc R
H13B H 0.0550 1.1241 0.8798 0.027 Uiso 1 1 calc RD

loop_
_atom_site_aniso_label
_atom_site_aniso_U_11
_atom_site_aniso_U_22
_atom_site_aniso_U_33
_atom_site_aniso_U_23
_atom_site_aniso_U_13
_atom_site_aniso_U_12
S1 0.0232(9) 0.0234(9) 0.0258(10) -0.0067(9) 0.0063(8) -0.0086(8)
Bi1 0.01865(15) 0.02157(15) 0.01725(16) -0.00267(12) 0.00025(11) -0.00647(12)
Bi2 0.01640(14) 0.02144(15) 0.01751(16) -0.00335(12) 0.00227(11) -0.00472(11)
N1 0.023(3) 0.022(3) 0.017(3) -0.003(3) 0.004(3) -0.006(3)
C1 0.015(3) 0.021(4) 0.022(4) -0.006(3) -0.003(3) 0.003(3)
C11 0.030(4) 0.024(4) 0.027(4) -0.008(4) -0.003(4) -0.007(4)
C12 0.021(4) 0.031(4) 0.028(5) -0.011(4) -0.004(3) -0.001(3)
C13 0.034(5) 0.040(5) 0.029(5) -0.003(4) -0.008(4) 0.004(4)
C14 0.046(6) 0.039(5) 0.022(5) 0.008(4) 0.005(4) -0.009(5)
C15 0.025(4) 0.041(5) 0.031(5) -0.010(4) 0.014(4) -0.006(4)
C16 0.027(4) 0.020(4) 0.020(4) -0.002(3) -0.003(3) -0.004(3)
C17 0.029(4) 0.022(4) 0.022(4) 0.002(3) -0.001(3) -0.005(3)
C21 0.017(3) 0.023(4) 0.028(4) -0.007(4) 0.001(3) -0.004(3)
C22 0.022(4) 0.024(4) 0.018(4) -0.005(3) -0.002(3) -0.006(3)
C23 0.033(5) 0.037(5) 0.021(4) -0.010(4) 0.006(4) -0.009(4)
C24 0.046(6) 0.027(4) 0.040(6) -0.015(4) 0.002(4) -0.012(4)
C25 0.038(5) 0.029(4) 0.036(5) -0.011(4) -0.002(4) -0.014(4)
C26 0.029(4) 0.023(4) 0.027(4) -0.007(4) 0.000(3) -0.012(4)
C27 0.025(4) 0.027(4) 0.042(5) -0.009(4) 0.000(4) -0.011(4)
C31 0.020(4) 0.019(4) 0.032(5) -0.004(4) -0.001(3) 0.002(3)
C32 0.030(4) 0.023(4) 0.015(4) -0.002(3) 0.004(3) -0.009(3)
C33 0.057(6) 0.030(5) 0.014(4) 0.003(4) -0.003(4) -0.003(5)
C34 0.050(6) 0.043(6) 0.011(4) 0.000(4) 0.006(4) -0.008(5)
C35 0.032(4) 0.030(4) 0.017(4) -0.003(4) 0.005(3) 0.000(4)
C36 0.021(4) 0.029(4) 0.022(4) -0.006(4) -0.003(3) -0.005(3)
C37 0.018(3) 0.017(4) 0.026(4) -0.004(3) 0.004(3) 0.004(3)
O1 0.030(3) 0.036(3) 0.021(3) -0.007(3) -0.006(2) -0.005(3)
O2 0.014(3) 0.052(4) 0.041(4) -0.011(4) -0.005(3) 0.003(3)
O3 0.026(3) 0.039(4) 0.055(5) 0.010(4) -0.008(3) 0.003(3)
O11 0.026(3) 0.031(3) 0.027(3) 0.000(3) -0.004(2) -0.007(3)
O12 0.030(3) 0.049(4) 0.040(4) 0.002(4) -0.016(3) 0.001(3)
O13 0.029(3) 0.036(3) 0.024(3) -0.002(3) -0.004(3) -0.003(3)
O14 0.017(3) 0.058(5) 0.040(4) 0.004(4) 0.001(3) -0.001(3)
O21 0.021(3) 0.031(3) 0.021(3) -0.012(3) 0.008(2) -0.011(2)
O22 0.027(3) 0.045(4) 0.031(4) -0.013(3) 0.010(3) -0.019(3)
O23 0.028(3) 0.038(3) 0.028(3) -0.006(3) 0.008(3) -0.018(3)
O24 0.048(5) 0.063(5) 0.079(6) -0.038(5) 0.019(4) -0.039(4)
O31 0.027(3) 0.023(3) 0.025(3) 0.004(3) 0.000(3) 0.003(3)
O32 0.040(4) 0.026(3) 0.036(4) 0.004(3) 0.008(3) 0.011(3)
O33 0.027(3) 0.028(3) 0.020(3) -0.001(3) 0.004(2) 0.005(3)
O34 0.033(3) 0.038(4) 0.021(3) -0.004(3) 0.000(3) 0.008(3)
N2 0.026(3) 0.027(3) 0.014(3) -0.003(3) 0.001(3) -0.012(3)
N3 0.014(3) 0.028(3) 0.022(4) -0.003(3) -0.001(3) -0.002(3)
N11 0.029(4) 0.021(3) 0.027(4) -0.006(3) 0.001(3) -0.001(3)
N12 0.021(3) 0.033(4) 0.028(4) -0.010(3) 0.005(3) -0.001(3)
N13 0.016(3) 0.025(3) 0.022(3) -0.003(3) 0.003(3) -0.004(3)

loop_
_atom_type_symbol
_atom_type_description
_atom_type_scat_dispersion_real
_atom_type_scat_dispersion_imag
_atom_type_scat_source
C C 0.0033 0.0016 'International Tables Vol C Tables 4.2.6.8 and 6.1.1.4'
H H 0.0000 0.0000 'International Tables Vol C Tables 4.2.6.8 and 6.1.1.4'
N N 0.0061 0.0033 'International Tables Vol C Tables 4.2.6.8 and 6.1.1.4'
O O 0.0106 0.0060 'International Tables Vol C Tables 4.2.6.8 and 6.1.1.4'
S S 0.1246 0.1234 'International Tables Vol C Tables 4.2.6.8 and 6.1.1.4'
Bi Bi -4.1077 10.2566 'International Tables Vol C Tables 4.2.6.8 and 6.1.1.4'

loop_
_geom_angle_atom_site_label_1
_geom_angle_atom_site_label_2
_geom_angle_atom_site_label_3
_geom_angle
_geom_angle_site_symmetry_1
_geom_angle_site_symmetry_3
C1 S1 Bi1 106.0(3) . .
O11 Bi1 N1 69.9(2) . .
O11 Bi1 O13 136.1(2) . .
N1 Bi1 O13 66.2(2) . .
O11 Bi1 N13 76.3(2) . .
N1 Bi1 N13 133.2(2) . .
O13 Bi1 N13 137.2(2) . .
O11 Bi1 O22 80.3(2) . .
N1 Bi1 O22 71.4(2) . .
O13 Bi1 O22 86.2(2) . .
N13 Bi1 O22 133.25(18) . .
O11 Bi1 S1 86.42(16) . .
N1 Bi1 S1 76.27(15) . .
O13 Bi1 S1 83.08(16) . .
N13 Bi1 S1 70.18(14) . .
O22 Bi1 S1 147.58(15) . .
O11 Bi1 O33 151.0(2) . 1_655
N1 Bi1 O33 131.3(2) . 1_655
O13 Bi1 O33 68.5(2) . 1_655
N13 Bi1 O33 74.9(2) . 1_655
O22 Bi1 O33 122.4(2) . 1_655
S1 Bi1 O33 81.54(15) . 1_655
O11 Bi1 O21 72.9(2) . .
N1 Bi1 O21 112.50(19) . .
O13 Bi1 O21 125.05(19) . .
N13 Bi1 O21 86.21(17) . .
O22 Bi1 O21 48.12(16) . .
S1 Bi1 O21 151.86(13) . .
O33 Bi1 O21 107.49(19) 1_655 .
O23 Bi2 O31 78.5(2) . .
O23 Bi2 N2 68.6(2) . .
O31 Bi2 N2 70.9(2) . .
O23 Bi2 O21 133.59(19) . .
O31 Bi2 O21 84.5(2) . .
N2 Bi2 O21 65.02(18) . .
O23 Bi2 N3 75.4(2) . .
O31 Bi2 N3 65.5(2) . .
N2 Bi2 N3 127.6(2) . .
O21 Bi2 N3 134.1(2) . .
O23 Bi2 O13 73.9(2) . 1_455
O31 Bi2 O13 144.0(2) . 1_455
N2 Bi2 O13 77.8(2) . 1_455
O21 Bi2 O13 98.2(2) . 1_455
N3 Bi2 O13 126.7(2) . 1_455
O23 Bi2 O33 78.3(2) . .
O31 Bi2 O33 127.2(2) . .
N2 Bi2 O33 138.2(2) . .
O21 Bi2 O33 142.48(19) . .
N3 Bi2 O33 63.0(2) . .
O13 Bi2 O33 68.8(2) 1_455 .
O23 Bi2 O1 146.6(2) . .
O31 Bi2 O1 76.8(2) . .
N2 Bi2 O1 122.3(2) . .
O21 Bi2 O1 65.41(18) . .
N3 Bi2 O1 74.09(19) . .
O13 Bi2 O1 136.9(2) 1_455 .
O33 Bi2 O1 99.48(19) . .
C12 N1 C16 121.1(7) . .
C12 N1 Bi1 116.8(5) . .
C16 N1 Bi1 122.0(6) . .
N11 C1 N12 120.3(7) . .
N11 C1 S1 117.3(6) . .
N12 C1 S1 122.4(6) . .
O12 C11 O11 125.8(9) . .
O12 C11 C12 120.3(9) . .
O11 C11 C12 113.9(8) . .
N1 C12 C13 119.9(8) . .
N1 C12 C11 116.8(8) . .
C13 C12 C11 123.3(8) . .
C14 C13 C12 120.5(10) . .
C14 C13 H13A 119.7 . .
C12 C13 H13A 119.7 . .
C13 C14 C15 118.2(9) . .
C13 C14 H14A 120.9 . .
C15 C14 H14A 120.9 . .
C16 C15 C14 118.9(9) . .
C16 C15 H15A 120.5 . .
C14 C15 H15A 120.5 . .
C15 C16 N1 121.3(8) . .
C15 C16 C17 124.1(8) . .
N1 C16 C17 114.6(7) . .
O14 C17 O13 124.0(9) . .
O14 C17 C16 119.8(8) . .
O13 C17 C16 116.1(7) . .
O21 C21 O22 124.3(7) . .
O21 C21 C22 116.6(6) . .
O22 C21 C22 119.0(7) . .
N2 C22 C23 121.8(7) . .
N2 C22 C21 114.4(6) . .
C23 C22 C21 123.7(7) . .
C22 C23 C24 116.9(8) . .
C22 C23 H23A 121.5 . .
C24 C23 H23A 121.5 . .
C25 C24 C23 120.2(8) . .
C25 C24 H24A 119.9 . .
C23 C24 H24A 119.9 . .
C24 C25 C26 119.9(7) . .
C24 C25 H25A 120.1 . .
C26 C25 H25A 120.1 . .
N2 C26 C25 120.7(7) . .
N2 C26 C27 115.3(7) . .
C25 C26 C27 124.0(7) . .
O24 C27 O23 124.9(8) . .
O24 C27 C26 118.1(8) . .
O23 C27 C26 116.9(6) . .
O32 C31 O31 123.8(8) . .
O32 C31 C32 119.3(8) . .
O31 C31 C32 116.9(7) . .
N3 C32 C33 122.4(8) . .
N3 C32 C31 114.7(7) . .
C33 C32 C31 122.8(8) . .
C34 C33 C32 118.4(9) . .
C34 C33 H33A 120.8 . .
C32 C33 H33A 120.8 . .
C33 C34 C35 119.7(8) . .
C33 C34 H34A 120.2 . .
C35 C34 H34A 120.2 . .
C36 C35 C34 119.0(8) . .
C36 C35 H35A 120.5 . .
C34 C35 H35A 120.5 . .
N3 C36 C35 120.6(8) . .
N3 C36 C37 115.1(7) . .
C35 C36 C37 124.3(8) . .
O34 C37 O33 126.0(8) . .
O34 C37 C36 117.5(7) . .
O33 C37 C36 116.5(7) . .
Bi2 O1 H1A 152.1(16) . .
Bi2 O1 H1B 85(2) . .
H1A O1 H1B 103.9(17) . .
H2A O2 H2B 104(5) . .
H3B O3 H3A 104(7) . .
C11 O11 Bi1 122.6(6) . .
C17 O13 Bi1 121.0(6) . .
C17 O13 Bi2 125.3(5) . 1_655
Bi1 O13 Bi2 113.7(2) . 1_655
C21 O21 Bi2 120.7(4) . .
C21 O21 Bi1 91.2(4) . .
Bi2 O21 Bi1 143.8(2) . .
C21 O22 Bi1 96.2(5) . .
C27 O23 Bi2 121.1(5) . .
C31 O31 Bi2 122.9(5) . .
C37 O33 Bi2 120.4(6) . .
C37 O33 Bi1 130.6(5) . 1_455
Bi2 O33 Bi1 104.0(2) . 1_455
C26 N2 C22 120.5(6) . .
C26 N2 Bi2 117.8(5) . .
C22 N2 Bi2 121.6(5) . .
C32 N3 C36 119.8(7) . .
C32 N3 Bi2 118.6(5) . .
C36 N3 Bi2 121.1(6) . .
C1 N11 H11A 120.0 . .
C1 N11 H11B 120.0 . .
H11A N11 H11B 120.0 . .
C1 N12 N13 123.2(7) . .
C1 N12 H12A 118.4 . .
N13 N12 H12A 118.4 . .
N12 N13 Bi1 117.7(5) . .
N12 N13 H13C 107.9 . .
Bi1 N13 H13C 107.9 . .
N12 N13 H13B 107.9 . .
Bi1 N13 H13B 107.9 . .
H13C N13 H13B 107.2 . .

loop_
_geom_bond_atom_site_label_1
_geom_bond_atom_site_label_2
_geom_bond_distance
_geom_bond_site_symmetry_2
S1 C1 1.743(8) .
S1 Bi1 2.6698(19) .
Bi1 O11 2.278(7) .
Bi1 N1 2.378(7) .
Bi1 O13 2.436(6) .
Bi1 N13 2.619(7) .
Bi1 O22 2.653(6) .
Bi1 O33 2.735(6) 1_655
Bi1 O21 2.757(5) .
Bi2 O23 2.335(5) .
Bi2 O31 2.399(6) .
Bi2 N2 2.412(6) .
Bi2 O21 2.488(5) .
Bi2 N3 2.493(7) .
Bi2 O13 2.577(7) 1_455
Bi2 O33 2.591(6) .
Bi2 O1 2.666(5) .
N1 C12 1.326(11) .
N1 C16 1.353(10) .
C1 N11 1.300(9) .
C1 N12 1.317(10) .
C11 O12 1.199(11) .
C11 O11 1.311(11) .
C11 C12 1.539(11) .
C12 C13 1.376(13) .
C13 C14 1.355(13) .
C13 H13A 0.9300 .
C14 C15 1.425(14) .
C14 H14A 0.9300 .
C15 C16 1.332(13) .
C15 H15A 0.9300 .
C16 C17 1.491(12) .
C17 O14 1.229(10) .
C17 O13 1.304(11) .
C21 O21 1.248(9) .
C21 O22 1.249(9) .
C21 C22 1.507(9) .
C22 N2 1.345(10) .
C22 C23 1.384(11) .
C23 C24 1.420(11) .
C23 H23A 0.9300 .
C24 C25 1.356(13) .
C24 H24A 0.9300 .
C25 C26 1.378(11) .
C25 H25A 0.9300 .
C26 N2 1.344(9) .
C26 C27 1.511(11) .
C27 O24 1.234(9) .
C27 O23 1.307(10) .
C31 O32 1.255(11) .
C31 O31 1.258(10) .
C31 C32 1.514(11) .
C32 N3 1.313(11) .
C32 C33 1.382(11) .
C33 C34 1.374(13) .
C33 H33A 0.9300 .
C34 C35 1.380(14) .
C34 H34A 0.9300 .
C35 C36 1.379(12) .
C35 H35A 0.9300 .
C36 N3 1.357(10) .
C36 C37 1.519(12) .
C37 O34 1.236(9) .
C37 O33 1.257(10) .
O1 H1A 0.842(11) .
O1 H1B 0.84(3) .
O2 H2A 0.85(4) .
O2 H2B 0.84(3) .
O3 H3B 0.85(8) .
O3 H3A 0.85(5) .
O13 Bi2 2.577(7) 1_655
O33 Bi1 2.735(6) 1_455
N11 H11A 0.8600 .
N11 H11B 0.8600 .
N12 N13 1.407(9) .
N12 H12A 0.8600 .
N13 H13C 0.9000 .
N13 H13B 0.9000 .
